data_4119107
loop_
_publ_author_name
'Lee, Han'
'Jordan, Richard F.'

_publ_section_title
;
 Unusual Reactivity of Tris(pyrazolyl)borate Zirconium Benzyl Complexes
;
_journal_issue 26
_journal_name_full 'Journal of the American Chemical Society'
_journal_page_first 9384
_journal_page_last 9385
_journal_paper_doi 10.1021/ja0527673
_journal_volume 127
_journal_year 2005
_chemical_formula_sum 'C53 H36 B2 F20 N6 Zr'
_chemical_formula_weight 1249.72
_chemical_name_systematic
; 
 ? 
;
_space_group_IT_number 14
_symmetry_space_group_name_Hall '-P 2ybc'
_symmetry_space_group_name_H-M 'P 1 21/c 1'
_atom_sites_solution_hydrogens geom
_atom_sites_solution_primary direct
_atom_sites_solution_secondary difmap
_audit_creation_method SHELXL-97
_cell_angle_alpha 90.00
_cell_angle_beta 97.014(6)
_cell_angle_gamma 90.00
_cell_formula_units_Z 4
_cell_length_a 16.345(6)
_cell_length_b 18.565(7)
_cell_length_c 16.860(6)
_cell_measurement_temperature 100(2)
_cell_volume 5078(3)
_computing_structure_refinement 'SHELXL-97 (Sheldrick, 1997)'
_computing_structure_solution 'SHELXS-97 (Sheldrick, 1990)'
_diffrn_ambient_temperature 100(2)
_diffrn_measured_fraction_theta_full 0.980
_diffrn_measured_fraction_theta_max 0.980
_diffrn_radiation_monochromator graphite
_diffrn_radiation_source 'fine-focus sealed tube'
_diffrn_radiation_type MoK\a
_diffrn_radiation_wavelength 0.71073
_diffrn_reflns_av_R_equivalents 0.0473
_diffrn_reflns_av_sigmaI/netI 0.0441
_diffrn_reflns_limit_h_max 21
_diffrn_reflns_limit_h_min -21
_diffrn_reflns_limit_k_max 24
_diffrn_reflns_limit_k_min -24
_diffrn_reflns_limit_l_max 22
_diffrn_reflns_limit_l_min -22
_diffrn_reflns_number 59004
_diffrn_reflns_theta_full 28.30
_diffrn_reflns_theta_max 28.30
_diffrn_reflns_theta_min 1.64
_exptl_absorpt_coefficient_mu 0.336
_exptl_absorpt_correction_T_max 0.967
_exptl_absorpt_correction_T_min 0.756
_exptl_absorpt_correction_type multi-scan
_exptl_absorpt_process_details
;
SADABS, SHELXTL (version 5.1) program library 
(G. Sheldrick, Bruker Analytical X-ray Systems, Madison, WI)
;
_exptl_crystal_density_diffrn 1.635
_exptl_crystal_density_method 'not measured'
_exptl_crystal_F_000 2504
_exptl_crystal_size_max 0.40
_exptl_crystal_size_mid 0.25
_exptl_crystal_size_min 0.10
_refine_diff_density_max 0.979
_refine_diff_density_min -0.564
_refine_diff_density_rms 0.079
_refine_ls_extinction_method none
_refine_ls_goodness_of_fit_ref 1.192
_refine_ls_hydrogen_treatment mixed
_refine_ls_matrix_type full
_refine_ls_number_parameters 749
_refine_ls_number_reflns 12393
_refine_ls_number_restraints 0
_refine_ls_restrained_S_all 1.192
_refine_ls_R_factor_all 0.0709
_refine_ls_R_factor_gt 0.0576
_refine_ls_shift/su_max 0.001
_refine_ls_shift/su_mean 0.000
_refine_ls_structure_factor_coef Fsqd
_refine_ls_weighting_details 'calc w=1/[\s^2^(Fo^2^)+(0.0517P)^2^+1.4757P] where P=(Fo^2^+2Fc^2^)/3'
_refine_ls_weighting_scheme calc
_refine_ls_wR_factor_gt 0.1166
_refine_ls_wR_factor_ref 0.1224
_reflns_number_gt 10733
_reflns_number_total 12393
_reflns_threshold_expression >2sigma(I)
_cod_data_source_file ja0527673sup2.cif
_cod_data_source_block hlee15
_cod_original_sg_symbol_H-M P21/c
_cod_database_code 4119107

loop_
_symmetry_equiv_pos_as_xyz
'x, y, z'
'-x, y+1/2, -z+1/2'
'-x, -y, -z'
'x, -y-1/2, z-1/2'

loop_
_atom_site_label
_atom_site_type_symbol
_atom_site_fract_x
_atom_site_fract_y
_atom_site_fract_z
_atom_site_U_iso_or_equiv
_atom_site_adp_type
_atom_site_occupancy
_atom_site_symmetry_multiplicity
_atom_site_calc_flag
_atom_site_refinement_flags
H60 H 0.2695(16) 0.7753(14) 0.1392(16) 0.015(7) Uiso 1 1 d .
B1 B 0.28651(19) 0.81758(16) 0.08566(18) 0.0211(6) Uani 1 1 d .
B2 B 0.17326(18) 0.19511(16) 0.06593(18) 0.0198(6) Uani 1 1 d .
C1 C 0.14576(16) 0.71558(14) -0.05384(16) 0.0196(5) Uani 1 1 d .
C2 C 0.11204(17) 0.64291(14) -0.07739(17) 0.0247(6) Uani 1 1 d .
H2A H 0.1572 0.6079 -0.0741 0.037 Uiso 1 1 calc R
H2B H 0.0844 0.6447 -0.1323 0.037 Uiso 1 1 calc R
H2C H 0.0724 0.6284 -0.0412 0.037 Uiso 1 1 calc R
C3 C 0.13056(16) 0.78078(14) -0.09191(16) 0.0227(6) Uani 1 1 d .
H3 H 0.0953 0.7889 -0.1402 0.027 Uiso 1 1 calc R
C4 C 0.17647(16) 0.83232(14) -0.04644(16) 0.0218(5) Uani 1 1 d .
C5 C 0.1820(2) 0.91139(15) -0.06108(18) 0.0309(7) Uani 1 1 d .
H5A H 0.1708 0.9377 -0.0132 0.046 Uiso 1 1 calc R
H5B H 0.1413 0.9250 -0.1062 0.046 Uiso 1 1 calc R
H5C H 0.2374 0.9233 -0.0735 0.046 Uiso 1 1 calc R
C6 C 0.45300(17) 0.69209(16) 0.06069(17) 0.0258(6) Uani 1 1 d .
C7 C 0.48791(19) 0.61849(17) 0.07898(18) 0.0326(7) Uani 1 1 d .
H7A H 0.5345 0.6219 0.1213 0.049 Uiso 1 1 calc R
H7B H 0.5068 0.5981 0.0308 0.049 Uiso 1 1 calc R
H7C H 0.4453 0.5874 0.0968 0.049 Uiso 1 1 calc R
C8 C 0.48473(18) 0.74913(17) 0.02151(18) 0.0303(7) Uani 1 1 d .
H8 H 0.5343 0.7492 -0.0027 0.036 Uiso 1 1 calc R
C9 C 0.43070(17) 0.80601(16) 0.02428(16) 0.0263(6) Uani 1 1 d .
C10 C 0.4354(2) 0.87961(17) -0.01006(19) 0.0354(7) Uani 1 1 d .
H10A H 0.3836 0.8905 -0.0437 0.053 Uiso 1 1 calc R
H10B H 0.4812 0.8818 -0.0424 0.053 Uiso 1 1 calc R
H10C H 0.4443 0.9149 0.0333 0.053 Uiso 1 1 calc R
C11 C 0.14643(17) 0.51479(14) 0.07576(16) 0.0226(6) Uani 1 1 d .
C12 C 0.06152(18) 0.50951(16) 0.09970(19) 0.0318(7) Uani 1 1 d .
H12A H 0.0646 0.5118 0.1581 0.048 Uiso 1 1 calc R
H12B H 0.0365 0.4637 0.0807 0.048 Uiso 1 1 calc R
H12C H 0.0279 0.5496 0.0761 0.048 Uiso 1 1 calc R
C13 C 0.19109(17) 0.46622(14) 0.03619(16) 0.0230(6) Uani 1 1 d .
H13 H 0.1727 0.4206 0.0156 0.028 Uiso 1 1 calc R
C14 C 0.26821(17) 0.49683(14) 0.03217(16) 0.0218(5) Uani 1 1 d .
C15 C 0.34095(18) 0.46549(15) -0.00050(17) 0.0264(6) Uani 1 1 d .
H15A H 0.3570 0.4969 -0.0427 0.040 Uiso 1 1 calc R
H15B H 0.3268 0.4177 -0.0227 0.040 Uiso 1 1 calc R
H15C H 0.3869 0.4613 0.0424 0.040 Uiso 1 1 calc R
C16 C 0.23218(18) 0.67687(15) 0.24260(17) 0.0268(6) Uani 1 1 d .
H16A H 0.2191 0.7263 0.2591 0.032 Uiso 1 1 calc R
H16B H 0.1912 0.6415 0.2570 0.032 Uiso 1 1 calc R
C17 C 0.31867(18) 0.65531(14) 0.26418(16) 0.0229(6) Uani 1 1 d .
C18 C 0.34255(18) 0.58312(15) 0.25740(17) 0.0260(6) Uani 1 1 d .
H18 H 0.3015 0.5474 0.2444 0.031 Uiso 1 1 calc R
C19 C 0.42439(19) 0.56295(17) 0.26916(18) 0.0314(7) Uani 1 1 d .
H19 H 0.4388 0.5135 0.2662 0.038 Uiso 1 1 calc R
C20 C 0.48532(19) 0.61403(18) 0.28518(18) 0.0344(7) Uani 1 1 d .
H20 H 0.5416 0.6000 0.2927 0.041 Uiso 1 1 calc R
C21 C 0.4639(2) 0.68598(18) 0.29019(18) 0.0356(7) Uani 1 1 d .
H21 H 0.5057 0.7214 0.3014 0.043 Uiso 1 1 calc R
C22 C 0.3824(2) 0.70635(16) 0.27902(17) 0.0316(7) Uani 1 1 d .
H22 H 0.3688 0.7560 0.2814 0.038 Uiso 1 1 calc R
C23 C 0.28958(18) 0.89787(14) 0.11972(16) 0.0241(6) Uani 1 1 d .
H23A H 0.3191 0.9294 0.0853 0.029 Uiso 1 1 calc R
H23B H 0.2328 0.9166 0.1193 0.029 Uiso 1 1 calc R
C24 C 0.33306(17) 0.89867(13) 0.20376(16) 0.0215(5) Uani 1 1 d .
C25 C 0.28855(18) 0.89280(15) 0.26876(17) 0.0267(6) Uani 1 1 d .
H25 H 0.2300 0.8924 0.2602 0.032 Uiso 1 1 calc R
C26 C 0.3284(2) 0.88754(16) 0.34564(18) 0.0313(7) Uani 1 1 d .
H26 H 0.2971 0.8833 0.3893 0.038 Uiso 1 1 calc R
C27 C 0.4130(2) 0.88840(16) 0.35931(18) 0.0327(7) Uani 1 1 d .
H27 H 0.4403 0.8844 0.4122 0.039 Uiso 1 1 calc R
C28 C 0.45767(19) 0.89509(16) 0.29607(18) 0.0299(6) Uani 1 1 d .
H28 H 0.5162 0.8959 0.3052 0.036 Uiso 1 1 calc R
C29 C 0.41822(18) 0.90064(15) 0.21910(18) 0.0267(6) Uani 1 1 d .
H29 H 0.4500 0.9059 0.1759 0.032 Uiso 1 1 calc R
C30 C 0.18652(16) 0.27072(13) 0.11799(16) 0.0194(5) Uani 1 1 d .
C31 C 0.12440(16) 0.29355(14) 0.16125(16) 0.0223(5) Uani 1 1 d .
C32 C 0.12979(18) 0.35089(15) 0.21327(17) 0.0252(6) Uani 1 1 d .
C33 C 0.20170(18) 0.38971(15) 0.22476(16) 0.0257(6) Uani 1 1 d .
C34 C 0.26567(17) 0.37012(14) 0.18386(17) 0.0238(6) Uani 1 1 d .
C35 C 0.25792(17) 0.31141(14) 0.13291(16) 0.0225(6) Uani 1 1 d .
C36 C 0.08799(16) 0.19427(14) 0.00211(16) 0.0201(5) Uani 1 1 d .
C37 C 0.05976(17) 0.12954(14) -0.03238(16) 0.0228(6) Uani 1 1 d .
C38 C -0.00719(17) 0.12259(15) -0.09021(17) 0.0253(6) Uani 1 1 d .
C39 C -0.04825(17) 0.18369(15) -0.11912(17) 0.0247(6) Uani 1 1 d .
C40 C -0.02207(16) 0.24967(15) -0.08879(17) 0.0229(6) Uani 1 1 d .
C41 C 0.04357(16) 0.25348(13) -0.02935(16) 0.0210(5) Uani 1 1 d .
C42 C 0.17367(17) 0.13609(14) 0.13901(16) 0.0215(5) Uani 1 1 d .
C43 C 0.10558(17) 0.10341(15) 0.16500(17) 0.0242(6) Uani 1 1 d .
C44 C 0.10964(18) 0.06267(14) 0.23420(17) 0.0261(6) Uani 1 1 d .
C45 C 0.18299(19) 0.05261(15) 0.28034(17) 0.0277(6) Uani 1 1 d .
C46 C 0.25344(18) 0.08268(15) 0.25685(17) 0.0256(6) Uani 1 1 d .
C47 C 0.24646(17) 0.12398(14) 0.18854(16) 0.0236(6) Uani 1 1 d .
C48 C 0.24386(16) 0.18080(13) 0.00546(16) 0.0197(5) Uani 1 1 d .
C49 C 0.28531(17) 0.11656(14) -0.00333(17) 0.0238(6) Uani 1 1 d .
C50 C 0.33845(17) 0.10546(15) -0.06003(18) 0.0280(6) Uani 1 1 d .
C51 C 0.35193(17) 0.15923(16) -0.11232(17) 0.0273(6) Uani 1 1 d .
C52 C 0.31141(17) 0.22368(15) -0.10767(17) 0.0254(6) Uani 1 1 d .
C53 C 0.25907(16) 0.23266(14) -0.05046(16) 0.0221(5) Uani 1 1 d .
F1 F 0.05172(10) 0.25765(8) 0.15365(10) 0.0274(4) Uani 1 1 d .
F2 F 0.06584(11) 0.36968(9) 0.25215(10) 0.0339(4) Uani 1 1 d .
F3 F 0.20838(11) 0.44705(9) 0.27398(10) 0.0341(4) Uani 1 1 d .
F4 F 0.33496(10) 0.41043(8) 0.19119(10) 0.0293(4) Uani 1 1 d .
F5 F 0.32522(9) 0.29669(8) 0.09650(10) 0.0251(3) Uani 1 1 d .
F6 F 0.09970(10) 0.06794(8) -0.00934(10) 0.0285(4) Uani 1 1 d .
F7 F -0.03139(11) 0.05798(9) -0.11932(11) 0.0358(4) Uani 1 1 d .
F8 F -0.11156(10) 0.17919(10) -0.17756(10) 0.0335(4) Uani 1 1 d .
F9 F -0.06139(10) 0.30963(9) -0.11789(10) 0.0284(4) Uani 1 1 d .
F10 F 0.06359(10) 0.32107(8) -0.00302(10) 0.0244(3) Uani 1 1 d .
F11 F 0.02931(10) 0.11110(9) 0.12495(10) 0.0280(4) Uani 1 1 d .
F12 F 0.04049(11) 0.03394(10) 0.25674(11) 0.0360(4) Uani 1 1 d .
F13 F 0.18719(12) 0.01402(9) 0.34822(10) 0.0364(4) Uani 1 1 d .
F14 F 0.32694(11) 0.07279(9) 0.30098(10) 0.0326(4) Uani 1 1 d .
F15 F 0.31716(9) 0.15493(8) 0.17084(10) 0.0273(4) Uani 1 1 d .
F16 F 0.27582(10) 0.05947(8) 0.04431(10) 0.0305(4) Uani 1 1 d .
F17 F 0.37673(11) 0.04143(9) -0.06436(11) 0.0383(4) Uani 1 1 d .
F18 F 0.40445(11) 0.15006(10) -0.16648(11) 0.0381(4) Uani 1 1 d .
F19 F 0.32410(11) 0.27714(10) -0.15833(10) 0.0352(4) Uani 1 1 d .
F20 F 0.22059(10) 0.29723(8) -0.05009(10) 0.0261(4) Uani 1 1 d .
N1 N 0.19915(13) 0.72596(11) 0.01342(13) 0.0198(4) Uani 1 1 d .
N2 N 0.21745(14) 0.79892(11) 0.01662(13) 0.0207(5) Uani 1 1 d .
N3 N 0.38172(14) 0.71212(12) 0.08609(13) 0.0222(5) Uani 1 1 d .
N4 N 0.36906(14) 0.78382(12) 0.06465(13) 0.0222(5) Uani 1 1 d .
N5 N 0.19343(13) 0.57309(12) 0.09415(13) 0.0206(5) Uani 1 1 d .
N6 N 0.27027(13) 0.56216(12) 0.06619(13) 0.0206(5) Uani 1 1 d .
Zr1 Zr 0.262610(15) 0.667666(13) 0.117404(15) 0.01858(7) Uani 1 1 d .

loop_
_atom_site_aniso_label
_atom_site_aniso_U_11
_atom_site_aniso_U_22
_atom_site_aniso_U_33
_atom_site_aniso_U_23
_atom_site_aniso_U_13
_atom_site_aniso_U_12
B1 0.0223(15) 0.0194(15) 0.0211(15) 0.0003(11) 0.0012(12) 0.0009(12)
B2 0.0187(14) 0.0151(13) 0.0254(15) -0.0004(11) 0.0024(11) 0.0003(11)
C1 0.0175(12) 0.0182(13) 0.0232(13) -0.0022(10) 0.0034(10) 0.0010(10)
C2 0.0234(14) 0.0175(13) 0.0324(15) -0.0042(11) 0.0003(11) -0.0009(11)
C3 0.0209(13) 0.0215(13) 0.0253(14) 0.0001(10) 0.0015(11) 0.0000(11)
C4 0.0212(13) 0.0199(13) 0.0241(13) -0.0002(10) 0.0019(10) -0.0004(11)
C5 0.0390(17) 0.0166(14) 0.0350(16) 0.0044(11) -0.0037(13) -0.0028(12)
C6 0.0194(13) 0.0340(16) 0.0228(14) -0.0064(11) -0.0022(11) 0.0012(12)
C7 0.0272(15) 0.0407(18) 0.0292(16) -0.0046(13) 0.0006(12) 0.0102(13)
C8 0.0229(14) 0.0395(18) 0.0290(16) -0.0088(13) 0.0053(12) -0.0049(13)
C9 0.0262(14) 0.0318(15) 0.0216(14) -0.0044(11) 0.0052(11) -0.0095(12)
C10 0.0422(19) 0.0341(17) 0.0311(16) -0.0002(13) 0.0095(14) -0.0131(14)
C11 0.0263(14) 0.0160(12) 0.0252(14) 0.0023(10) 0.0025(11) -0.0015(11)
C12 0.0269(15) 0.0253(15) 0.0442(18) 0.0019(13) 0.0093(13) -0.0039(12)
C13 0.0293(14) 0.0136(12) 0.0263(14) -0.0002(10) 0.0047(11) -0.0010(11)
C14 0.0295(14) 0.0141(12) 0.0217(13) 0.0012(10) 0.0025(11) 0.0017(10)
C15 0.0332(16) 0.0176(13) 0.0296(15) -0.0020(11) 0.0094(12) 0.0029(12)
C16 0.0309(15) 0.0210(14) 0.0289(15) -0.0006(11) 0.0047(12) 0.0035(12)
C17 0.0329(15) 0.0173(13) 0.0184(13) 0.0005(10) 0.0029(11) 0.0001(11)
C18 0.0298(15) 0.0193(13) 0.0284(15) -0.0038(11) 0.0018(12) -0.0020(11)
C19 0.0330(16) 0.0276(16) 0.0324(16) -0.0065(12) -0.0015(13) 0.0064(13)
C20 0.0264(15) 0.050(2) 0.0259(15) -0.0037(14) -0.0013(12) 0.0004(14)
C21 0.0355(17) 0.0386(18) 0.0305(16) 0.0016(13) -0.0053(13) -0.0157(14)
C22 0.0449(18) 0.0206(14) 0.0277(15) 0.0011(11) -0.0025(13) -0.0056(13)
C23 0.0281(14) 0.0157(13) 0.0282(14) 0.0006(10) 0.0020(11) 0.0006(11)
C24 0.0262(14) 0.0092(11) 0.0289(14) -0.0034(10) 0.0029(11) 0.0005(10)
C25 0.0242(14) 0.0210(14) 0.0349(16) -0.0066(11) 0.0037(12) -0.0023(11)
C26 0.0385(17) 0.0284(16) 0.0283(15) -0.0054(12) 0.0103(13) -0.0051(13)
C27 0.0423(18) 0.0249(15) 0.0287(16) -0.0015(12) -0.0051(13) -0.0023(13)
C28 0.0260(15) 0.0250(15) 0.0370(17) -0.0024(12) -0.0029(12) -0.0037(12)
C29 0.0261(15) 0.0227(14) 0.0322(16) -0.0015(11) 0.0066(12) -0.0016(11)
C30 0.0223(13) 0.0108(11) 0.0241(13) 0.0026(9) -0.0014(10) 0.0005(10)
C31 0.0212(13) 0.0179(13) 0.0273(14) 0.0011(10) 0.0011(11) -0.0027(10)
C32 0.0293(15) 0.0221(14) 0.0251(14) -0.0005(11) 0.0068(11) 0.0007(11)
C33 0.0350(16) 0.0173(13) 0.0243(14) -0.0022(10) 0.0014(12) -0.0031(11)
C34 0.0240(14) 0.0168(13) 0.0293(15) 0.0020(10) -0.0023(11) -0.0055(11)
C35 0.0227(13) 0.0178(13) 0.0266(14) 0.0026(10) 0.0021(11) 0.0024(10)
C36 0.0188(12) 0.0168(12) 0.0253(14) 0.0003(10) 0.0052(10) -0.0002(10)
C37 0.0240(14) 0.0170(13) 0.0275(14) 0.0005(10) 0.0038(11) 0.0009(11)
C38 0.0243(14) 0.0203(13) 0.0317(15) -0.0051(11) 0.0056(11) -0.0044(11)
C39 0.0197(13) 0.0287(15) 0.0253(14) -0.0018(11) 0.0009(11) -0.0009(11)
C40 0.0188(13) 0.0219(13) 0.0284(14) 0.0029(11) 0.0038(11) 0.0075(11)
C41 0.0211(13) 0.0145(12) 0.0281(14) -0.0038(10) 0.0061(11) -0.0018(10)
C42 0.0246(14) 0.0134(12) 0.0265(14) -0.0010(10) 0.0024(11) 0.0001(10)
C43 0.0245(14) 0.0191(13) 0.0288(15) -0.0009(11) 0.0019(11) 0.0002(11)
C44 0.0322(15) 0.0181(13) 0.0298(15) -0.0023(11) 0.0106(12) -0.0046(11)
C45 0.0429(17) 0.0177(13) 0.0225(14) 0.0017(11) 0.0046(12) -0.0019(12)
C46 0.0301(15) 0.0172(13) 0.0278(15) 0.0013(11) -0.0037(12) 0.0008(11)
C47 0.0250(14) 0.0174(13) 0.0280(14) 0.0006(10) 0.0015(11) -0.0008(11)
C48 0.0175(12) 0.0126(12) 0.0281(14) -0.0010(10) -0.0002(10) 0.0008(10)
C49 0.0244(14) 0.0130(12) 0.0329(15) 0.0006(10) -0.0014(11) -0.0008(10)
C50 0.0224(14) 0.0203(14) 0.0403(17) -0.0089(12) 0.0000(12) 0.0031(11)
C51 0.0212(14) 0.0311(16) 0.0295(15) -0.0086(12) 0.0029(11) 0.0008(12)
C52 0.0246(14) 0.0262(14) 0.0250(14) 0.0009(11) 0.0017(11) -0.0028(12)
C53 0.0209(13) 0.0165(13) 0.0281(14) -0.0010(10) 0.0001(11) -0.0004(10)
F1 0.0231(8) 0.0243(8) 0.0359(9) -0.0043(7) 0.0078(7) -0.0047(7)
F2 0.0365(10) 0.0302(9) 0.0379(10) -0.0083(8) 0.0161(8) -0.0021(8)
F3 0.0441(11) 0.0241(9) 0.0347(10) -0.0105(7) 0.0068(8) -0.0078(8)
F4 0.0276(9) 0.0217(8) 0.0373(10) -0.0025(7) -0.0013(7) -0.0094(7)
F5 0.0184(8) 0.0216(8) 0.0357(9) -0.0004(7) 0.0044(7) -0.0016(6)
F6 0.0320(9) 0.0127(8) 0.0391(10) -0.0018(6) -0.0024(7) 0.0025(6)
F7 0.0398(10) 0.0221(9) 0.0430(10) -0.0096(7) -0.0049(8) -0.0075(8)
F8 0.0270(9) 0.0366(10) 0.0339(10) -0.0053(8) -0.0078(7) -0.0002(7)
F9 0.0265(9) 0.0238(8) 0.0337(9) 0.0025(7) -0.0015(7) 0.0081(7)
F10 0.0256(8) 0.0129(7) 0.0340(9) -0.0014(6) 0.0013(7) 0.0012(6)
F11 0.0224(8) 0.0262(9) 0.0353(9) 0.0017(7) 0.0038(7) -0.0033(7)
F12 0.0382(10) 0.0334(10) 0.0386(10) 0.0026(8) 0.0144(8) -0.0089(8)
F13 0.0535(12) 0.0283(9) 0.0278(9) 0.0076(7) 0.0059(8) -0.0017(8)
F14 0.0360(10) 0.0253(9) 0.0333(9) 0.0058(7) -0.0079(8) 0.0010(7)
F15 0.0203(8) 0.0224(8) 0.0375(9) 0.0055(7) -0.0027(7) -0.0019(6)
F16 0.0331(9) 0.0144(8) 0.0442(10) 0.0031(7) 0.0049(8) 0.0042(7)
F17 0.0367(10) 0.0247(9) 0.0541(12) -0.0105(8) 0.0080(9) 0.0110(8)
F18 0.0327(10) 0.0489(12) 0.0344(10) -0.0110(8) 0.0112(8) 0.0035(8)
F19 0.0384(10) 0.0351(10) 0.0338(10) 0.0077(8) 0.0119(8) 0.0004(8)
F20 0.0287(9) 0.0171(8) 0.0332(9) 0.0044(6) 0.0062(7) 0.0047(6)
N1 0.0182(11) 0.0156(11) 0.0256(12) -0.0016(9) 0.0018(9) -0.0018(9)
N2 0.0229(11) 0.0137(10) 0.0248(12) -0.0010(8) 0.0004(9) 0.0000(9)
N3 0.0217(11) 0.0205(11) 0.0239(12) -0.0025(9) 0.0001(9) 0.0030(9)
N4 0.0237(12) 0.0188(11) 0.0241(12) -0.0028(9) 0.0024(9) -0.0031(9)
N5 0.0201(11) 0.0166(11) 0.0256(12) 0.0005(9) 0.0052(9) 0.0017(9)
N6 0.0198(11) 0.0181(11) 0.0242(11) -0.0010(9) 0.0042(9) 0.0016(9)
Zr1 0.02000(13) 0.01339(12) 0.02247(14) -0.00159(9) 0.00309(9) 0.00130(10)

loop_
_atom_type_symbol
_atom_type_description
_atom_type_scat_dispersion_real
_atom_type_scat_dispersion_imag
_atom_type_scat_source
C C 0.0033 0.0016 'International Tables Vol C Tables 4.2.6.8 and 6.1.1.4'
H H 0.0000 0.0000 'International Tables Vol C Tables 4.2.6.8 and 6.1.1.4'
B B 0.0013 0.0007 'International Tables Vol C Tables 4.2.6.8 and 6.1.1.4'
N N 0.0061 0.0033 'International Tables Vol C Tables 4.2.6.8 and 6.1.1.4'
F F 0.0171 0.0103 'International Tables Vol C Tables 4.2.6.8 and 6.1.1.4'
Zr Zr -2.9673 0.5597 'International Tables Vol C Tables 4.2.6.8 and 6.1.1.4'

loop_
_geom_angle_atom_site_label_1
_geom_angle_atom_site_label_2
_geom_angle_atom_site_label_3
_geom_angle
N2 B1 N4 107.9(2)
N2 B1 C23 117.7(2)
N4 B1 C23 117.7(2)
C42 B2 C48 114.5(2)
C42 B2 C36 114.0(2)
C48 B2 C36 101.2(2)
C42 B2 C30 100.3(2)
C48 B2 C30 114.0(2)
C36 B2 C30 113.5(2)
N1 C1 C3 109.0(2)
N1 C1 C2 122.0(2)
C3 C1 C2 129.1(2)
C1 C3 C4 107.1(2)
N2 C4 C3 107.7(2)
N2 C4 C5 123.6(2)
C3 C4 C5 128.8(2)
N3 C6 C8 109.3(3)
N3 C6 C7 120.7(3)
C8 C6 C7 129.9(3)
C9 C8 C6 106.9(3)
N4 C9 C8 107.7(3)
N4 C9 C10 123.6(3)
C8 C9 C10 128.7(3)
N5 C11 C13 108.5(2)
N5 C11 C12 121.0(2)
C13 C11 C12 130.5(3)
C11 C13 C14 107.0(2)
N6 C14 C13 108.9(2)
N6 C14 C15 122.2(2)
C13 C14 C15 128.9(2)
C17 C16 Zr1 83.96(16)
C18 C17 C22 116.7(3)
C18 C17 C16 120.5(3)
C22 C17 C16 121.9(3)
C19 C18 C17 121.4(3)
C20 C19 C18 120.4(3)
C19 C20 C21 119.6(3)
C22 C21 C20 120.2(3)
C21 C22 C17 121.5(3)
C24 C23 B1 109.8(2)
C29 C24 C25 117.7(3)
C29 C24 C23 121.6(3)
C25 C24 C23 120.6(3)
C26 C25 C24 120.8(3)
C27 C26 C25 120.4(3)
C28 C27 C26 119.4(3)
C27 C28 C29 120.4(3)
C28 C29 C24 121.1(3)
C31 C30 C35 113.1(2)
C31 C30 B2 118.8(2)
C35 C30 B2 127.6(2)
F1 C31 C32 115.4(2)
F1 C31 C30 119.3(2)
C32 C31 C30 125.3(2)
F2 C32 C33 119.9(2)
F2 C32 C31 121.2(3)
C33 C32 C31 118.9(3)
F3 C33 C34 120.7(2)
F3 C33 C32 120.4(3)
C34 C33 C32 118.9(3)
F4 C34 C33 119.3(2)
F4 C34 C35 120.4(3)
C33 C34 C35 120.3(2)
F5 C35 C34 115.0(2)
F5 C35 C30 121.4(2)
C34 C35 C30 123.5(3)
C41 C36 C37 113.2(2)
C41 C36 B2 127.0(2)
C37 C36 B2 119.4(2)
F6 C37 C38 116.0(2)
F6 C37 C36 119.2(2)
C38 C37 C36 124.8(3)
F7 C38 C39 120.0(3)
F7 C38 C37 121.1(3)
C39 C38 C37 118.9(2)
F8 C39 C40 120.4(2)
F8 C39 C38 120.5(3)
C40 C39 C38 119.1(2)
F9 C40 C39 119.2(2)
F9 C40 C41 121.1(2)
C39 C40 C41 119.7(2)
F10 C41 C40 114.9(2)
F10 C41 C36 120.9(2)
C40 C41 C36 124.2(2)
C43 C42 C47 113.7(2)
C43 C42 B2 126.7(2)
C47 C42 B2 118.9(2)
F11 C43 C42 121.6(2)
F11 C43 C44 115.2(2)
C42 C43 C44 123.2(3)
F12 C44 C45 119.7(3)
F12 C44 C43 119.9(3)
C45 C44 C43 120.3(3)
F13 C45 C44 120.6(3)
F13 C45 C46 120.1(3)
C44 C45 C46 119.2(3)
F14 C46 C47 121.0(3)
F14 C46 C45 120.4(3)
C47 C46 C45 118.6(3)
F15 C47 C46 115.7(2)
F15 C47 C42 119.4(2)
C46 C47 C42 124.9(3)
C49 C48 C53 113.1(2)
C49 C48 B2 126.2(2)
C53 C48 B2 120.2(2)
F16 C49 C50 114.9(2)
F16 C49 C48 121.2(3)
C50 C49 C48 123.9(3)
F17 C50 C51 119.7(3)
F17 C50 C49 120.2(3)
C51 C50 C49 120.1(3)
F18 C51 C50 121.0(3)
F18 C51 C52 120.2(3)
C50 C51 C52 118.8(3)
F19 C52 C51 119.6(3)
F19 C52 C53 121.0(3)
C51 C52 C53 119.4(3)
F20 C53 C52 116.1(2)
F20 C53 C48 119.2(2)
C52 C53 C48 124.7(2)
C1 N1 N2 106.5(2)
C1 N1 Zr1 141.74(18)
N2 N1 Zr1 111.69(15)
C4 N2 N1 109.7(2)
C4 N2 B1 137.5(2)
N1 N2 B1 112.3(2)
C6 N3 N4 106.9(2)
C6 N3 Zr1 141.98(19)
N4 N3 Zr1 108.00(15)
C9 N4 N3 109.1(2)
C9 N4 B1 135.2(2)
N3 N4 B1 115.4(2)
C11 N5 N6 108.4(2)
C11 N5 Zr1 176.5(2)
N6 N5 Zr1 72.61(13)
C14 N6 N5 107.3(2)
C14 N6 Zr1 175.15(19)
N5 N6 Zr1 68.68(12)
N5 Zr1 N6 38.70(8)
N5 Zr1 N1 94.11(8)
N6 Zr1 N1 99.93(8)
N5 Zr1 C16 93.64(10)
N6 Zr1 C16 118.67(9)
N1 Zr1 C16 125.14(9)
N5 Zr1 N3 136.82(8)
N6 Zr1 N3 98.42(8)
N1 Zr1 N3 88.27(8)
C16 Zr1 N3 119.71(10)

loop_
_geom_bond_atom_site_label_1
_geom_bond_atom_site_label_2
_geom_bond_distance
B1 N2 1.558(4)
B1 N4 1.567(4)
B1 C23 1.596(4)
B2 C42 1.648(4)
B2 C48 1.652(4)
B2 C36 1.654(4)
B2 C30 1.656(4)
C1 N1 1.358(3)
C1 C3 1.378(4)
C1 C2 1.493(4)
C3 C4 1.388(4)
C4 N2 1.338(3)
C4 C5 1.493(4)
C6 N3 1.342(4)
C6 C8 1.382(4)
C6 C7 1.498(4)
C8 C9 1.381(4)
C9 N4 1.348(3)
C9 C10 1.489(4)
C11 N5 1.341(3)
C11 C13 1.382(4)
C11 C12 1.495(4)
C13 C14 1.392(4)
C14 N6 1.340(3)
C14 C15 1.488(4)
C16 C17 1.472(4)
C16 Zr1 2.234(3)
C17 C18 1.404(4)
C17 C22 1.408(4)
C18 C19 1.380(4)
C19 C20 1.378(4)
C20 C21 1.386(5)
C21 C22 1.376(5)
C23 C24 1.506(4)
C24 C29 1.385(4)
C24 C25 1.392(4)
C25 C26 1.381(4)
C26 C27 1.374(4)
C27 C28 1.369(4)
C28 C29 1.381(4)
C30 C31 1.387(4)
C30 C35 1.387(4)
C31 F1 1.354(3)
C31 C32 1.375(4)
C32 F2 1.346(3)
C32 C33 1.372(4)
C33 F3 1.346(3)
C33 C34 1.370(4)
C34 F4 1.350(3)
C34 C35 1.384(4)
C35 F5 1.351(3)
C36 C41 1.387(4)
C36 C37 1.389(4)
C37 F6 1.350(3)
C37 C38 1.380(4)
C38 F7 1.337(3)
C38 C39 1.376(4)
C39 F8 1.342(3)
C39 C40 1.375(4)
C40 F9 1.348(3)
C40 C41 1.378(4)
C41 F10 1.358(3)
C42 C43 1.385(4)
C42 C47 1.386(4)
C43 F11 1.351(3)
C43 C44 1.385(4)
C44 F12 1.346(3)
C44 C45 1.360(4)
C45 F13 1.345(3)
C45 C46 1.381(4)
C46 F14 1.346(3)
C46 C47 1.377(4)
C47 F15 1.356(3)
C48 C49 1.388(4)
C48 C53 1.391(4)
C49 F16 1.350(3)
C49 C50 1.383(4)
C50 F17 1.349(3)
C50 C51 1.367(4)
C51 F18 1.338(3)
C51 C52 1.375(4)
C52 F19 1.342(3)
C52 C53 1.375(4)
C53 F20 1.354(3)
N1 N2 1.387(3)
N1 Zr1 2.208(2)
N3 N4 1.388(3)
N3 Zr1 2.236(2)
N5 N6 1.409(3)
N5 Zr1 2.099(2)
N6 Zr1 2.150(2)

loop_
_geom_torsion_atom_site_label_1
_geom_torsion_atom_site_label_2
_geom_torsion_atom_site_label_3
_geom_torsion_atom_site_label_4
_geom_torsion
N1 C1 C3 C4 0.2(3)
C2 C1 C3 C4 179.9(3)
C1 C3 C4 N2 -0.1(3)
C1 C3 C4 C5 -179.8(3)
N3 C6 C8 C9 0.7(3)
C7 C6 C8 C9 -176.8(3)
C6 C8 C9 N4 0.6(3)
C6 C8 C9 C10 -179.0(3)
N5 C11 C13 C14 0.9(3)
C12 C11 C13 C14 -177.5(3)
C11 C13 C14 N6 -1.3(3)
C11 C13 C14 C15 176.6(3)
Zr1 C16 C17 C18 -77.0(3)
Zr1 C16 C17 C22 92.0(3)
C22 C17 C18 C19 3.5(4)
C16 C17 C18 C19 173.1(3)
C17 C18 C19 C20 -2.3(5)
C18 C19 C20 C21 0.6(5)
C19 C20 C21 C22 -0.2(5)
C20 C21 C22 C17 1.5(5)
C18 C17 C22 C21 -3.1(4)
C16 C17 C22 C21 -172.5(3)
N2 B1 C23 C24 156.4(2)
N4 B1 C23 C24 -71.7(3)
B1 C23 C24 C29 82.9(3)
B1 C23 C24 C25 -93.0(3)
C29 C24 C25 C26 -1.4(4)
C23 C24 C25 C26 174.6(3)
C24 C25 C26 C27 0.3(4)
C25 C26 C27 C28 0.5(5)
C26 C27 C28 C29 -0.3(4)
C27 C28 C29 C24 -0.8(4)
C25 C24 C29 C28 1.6(4)
C23 C24 C29 C28 -174.4(3)
C42 B2 C30 C31 -66.8(3)
C48 B2 C30 C31 170.3(2)
C36 B2 C30 C31 55.1(3)
C42 B2 C30 C35 104.2(3)
C48 B2 C30 C35 -18.7(4)
C36 B2 C30 C35 -133.9(3)
C35 C30 C31 F1 -178.7(2)
B2 C30 C31 F1 -6.5(4)
C35 C30 C31 C32 0.9(4)
B2 C30 C31 C32 173.2(3)
F1 C31 C32 F2 -1.1(4)
C30 C31 C32 F2 179.3(2)
F1 C31 C32 C33 179.5(2)
C30 C31 C32 C33 -0.1(4)
F2 C32 C33 F3 -0.8(4)
C31 C32 C33 F3 178.6(2)
F2 C32 C33 C34 -179.3(2)
C31 C32 C33 C34 0.1(4)
F3 C33 C34 F4 -2.2(4)
C32 C33 C34 F4 176.2(2)
F3 C33 C34 C35 -179.5(2)
C32 C33 C34 C35 -1.0(4)
F4 C34 C35 F5 3.5(4)
C33 C34 C35 F5 -179.3(2)
F4 C34 C35 C30 -175.2(2)
C33 C34 C35 C30 2.0(4)
C31 C30 C35 F5 179.5(2)
B2 C30 C35 F5 8.1(4)
C31 C30 C35 C34 -1.9(4)
B2 C30 C35 C34 -173.2(3)
C42 B2 C36 C41 135.7(3)
C48 B2 C36 C41 -100.8(3)
C30 B2 C36 C41 21.7(4)
C42 B2 C36 C37 -51.9(3)
C48 B2 C36 C37 71.5(3)
C30 B2 C36 C37 -165.9(2)
C41 C36 C37 F6 177.4(2)
B2 C36 C37 F6 4.1(4)
C41 C36 C37 C38 -2.1(4)
B2 C36 C37 C38 -175.5(3)
F6 C37 C38 F7 1.7(4)
C36 C37 C38 F7 -178.7(3)
F6 C37 C38 C39 -176.9(2)
C36 C37 C38 C39 2.6(4)
F7 C38 C39 F8 -1.3(4)
C37 C38 C39 F8 177.4(2)
F7 C38 C39 C40 -179.6(3)
C37 C38 C39 C40 -0.9(4)
F8 C39 C40 F9 0.7(4)
C38 C39 C40 F9 179.0(2)
F8 C39 C40 C41 -179.3(2)
C38 C39 C40 C41 -1.1(4)
F9 C40 C41 F10 0.8(4)
C39 C40 C41 F10 -179.2(2)
F9 C40 C41 C36 -178.5(2)
C39 C40 C41 C36 1.6(4)
C37 C36 C41 F10 -179.2(2)
B2 C36 C41 F10 -6.5(4)
C37 C36 C41 C40 0.0(4)
B2 C36 C41 C40 172.7(3)
C48 B2 C42 C43 -136.1(3)
C36 B2 C42 C43 -20.3(4)
C30 B2 C42 C43 101.3(3)
C48 B2 C42 C47 54.0(3)
C36 B2 C42 C47 169.9(2)
C30 B2 C42 C47 -68.5(3)
C47 C42 C43 F11 178.3(2)
B2 C42 C43 F11 8.0(4)
C47 C42 C43 C44 0.3(4)
B2 C42 C43 C44 -170.0(3)
F11 C43 C44 F12 0.3(4)
C42 C43 C44 F12 178.4(2)
F11 C43 C44 C45 -178.6(2)
C42 C43 C44 C45 -0.4(4)
F12 C44 C45 F13 0.2(4)
C43 C44 C45 F13 179.0(2)
F12 C44 C45 C46 -179.6(3)
C43 C44 C45 C46 -0.8(4)
F13 C45 C46 F14 0.9(4)
C44 C45 C46 F14 -179.2(2)
F13 C45 C46 C47 -177.7(2)
C44 C45 C46 C47 2.1(4)
F14 C46 C47 F15 -1.8(4)
C45 C46 C47 F15 176.8(2)
F14 C46 C47 C42 179.0(2)
C45 C46 C47 C42 -2.4(4)
C43 C42 C47 F15 -178.0(2)
B2 C42 C47 F15 -6.9(4)
C43 C42 C47 C46 1.1(4)
B2 C42 C47 C46 172.2(3)
C42 B2 C48 C49 19.0(4)
C36 B2 C48 C49 -104.0(3)
C30 B2 C48 C49 133.8(3)
C42 B2 C48 C53 -169.5(2)
C36 B2 C48 C53 67.4(3)
C30 B2 C48 C53 -54.8(3)
C53 C48 C49 F16 -178.0(2)
B2 C48 C49 F16 -6.1(4)
C53 C48 C49 C50 1.9(4)
B2 C48 C49 C50 173.9(3)
F16 C49 C50 F17 -0.4(4)
C48 C49 C50 F17 179.6(2)
F16 C49 C50 C51 179.1(2)
C48 C49 C50 C51 -0.8(4)
F17 C50 C51 F18 -1.9(4)
C49 C50 C51 F18 178.6(3)
F17 C50 C51 C52 179.1(3)
C49 C50 C51 C52 -0.5(4)
F18 C51 C52 F19 0.7(4)
C50 C51 C52 F19 179.8(2)
F18 C51 C52 C53 -178.6(2)
C50 C51 C52 C53 0.5(4)
F19 C52 C53 F20 1.5(4)
C51 C52 C53 F20 -179.2(2)
F19 C52 C53 C48 -178.5(2)
C51 C52 C53 C48 0.8(4)
C49 C48 C53 F20 178.1(2)
B2 C48 C53 F20 5.6(4)
C49 C48 C53 C52 -1.9(4)
B2 C48 C53 C52 -174.4(3)
C3 C1 N1 N2 -0.3(3)
C2 C1 N1 N2 180.0(2)
C3 C1 N1 Zr1 178.1(2)
C2 C1 N1 Zr1 -1.7(4)
C3 C4 N2 N1 0.0(3)
C5 C4 N2 N1 179.7(3)
C3 C4 N2 B1 170.8(3)
C5 C4 N2 B1 -9.4(5)
C1 N1 N2 C4 0.2(3)
Zr1 N1 N2 C4 -178.69(17)
C1 N1 N2 B1 -173.2(2)
Zr1 N1 N2 B1 7.9(2)
N4 B1 N2 C4 -102.6(3)
C23 B1 N2 C4 33.5(5)
N4 B1 N2 N1 68.1(3)
C23 B1 N2 N1 -155.8(2)
C8 C6 N3 N4 -1.7(3)
C7 C6 N3 N4 176.0(2)
C8 C6 N3 Zr1 154.1(2)
C7 C6 N3 Zr1 -28.2(4)
C8 C9 N4 N3 -1.7(3)
C10 C9 N4 N3 178.0(3)
C8 C9 N4 B1 -175.8(3)
C10 C9 N4 B1 3.8(5)
C6 N3 N4 C9 2.1(3)
Zr1 N3 N4 C9 -162.51(17)
C6 N3 N4 B1 177.5(2)
Zr1 N3 N4 B1 12.9(2)
N2 B1 N4 C9 89.2(3)
C23 B1 N4 C9 -46.9(4)
N2 B1 N4 N3 -84.7(3)
C23 B1 N4 N3 139.2(2)
C13 C11 N5 N6 -0.2(3)
C12 C11 N5 N6 178.4(2)
C13 C14 N6 N5 1.2(3)
C15 C14 N6 N5 -176.8(2)
C11 N5 N6 C14 -0.7(3)
Zr1 N5 N6 C14 -177.19(19)
C11 N5 N6 Zr1 176.5(2)
N6 N5 Zr1 N1 100.77(14)
N6 N5 Zr1 C16 -133.58(14)
N6 N5 Zr1 N3 8.92(19)
N5 N6 Zr1 N1 -84.13(14)
N5 N6 Zr1 C16 55.48(16)
N5 N6 Zr1 N3 -173.84(13)
C1 N1 Zr1 N5 -10.3(3)
N2 N1 Zr1 N5 167.98(16)
C1 N1 Zr1 N6 28.3(3)
N2 N1 Zr1 N6 -153.44(16)
C1 N1 Zr1 C16 -107.7(3)
N2 N1 Zr1 C16 70.6(2)
C1 N1 Zr1 N3 126.5(3)
N2 N1 Zr1 N3 -55.20(17)
C17 C16 Zr1 N5 107.87(16)
C17 C16 Zr1 N6 76.79(17)
C17 C16 Zr1 N1 -154.51(14)
C17 C16 Zr1 N3 -43.48(18)
C6 N3 Zr1 N5 -19.6(4)
N4 N3 Zr1 N5 136.02(16)
C6 N3 Zr1 N6 -14.0(3)
N4 N3 Zr1 N6 141.64(16)
C6 N3 Zr1 N1 -113.8(3)
N4 N3 Zr1 N1 41.86(16)
C6 N3 Zr1 C16 116.0(3)
N4 N3 Zr1 C16 -88.36(18)
